data_7026252
loop_
_publ_author_name
'Kilner, Colin A.'
'Halcrow, Malcolm A.'

_publ_section_title
;
 An unusual discontinuity in the thermal spin transition in
 [Co(terpy)2][BF4]2.
;
_journal_issue 38
_journal_name_full 'Dalton transactions (Cambridge, England : 2003)'
_journal_page_first 9008
_journal_page_last 9012
_journal_paper_doi 10.1039/c0dt00295j
_journal_volume 39
_journal_year 2010
_chemical_formula_moiety 'C30 H22 Co N6, 2[B F4]'
_chemical_formula_sum 'C30 H22 B2 Co F8 N6'
_chemical_formula_weight 699.09
_chemical_name_systematic
;
Bis(2,2':6',2''-terpyridine)cobalt(II) ditetrafluoroborate
;
_space_group_IT_number 9
_symmetry_cell_setting monoclinic
_symmetry_space_group_name_Hall 'C -2yc'
_symmetry_space_group_name_H-M 'C 1 c 1'
_atom_sites_solution_hydrogens geom
_atom_sites_solution_primary direct
_atom_sites_solution_secondary difmap
_audit_creation_method SHELXL-97
_cell_angle_alpha 90.00
_cell_angle_beta 96.416(4)
_cell_angle_gamma 90.00
_cell_formula_units_Z 4
_cell_length_a 12.6512(10)
_cell_length_b 12.5056(10)
_cell_length_c 19.5416(15)
_cell_measurement_reflns_used 27070
_cell_measurement_temperature 350(2)
_cell_measurement_theta_max 28.56
_cell_measurement_theta_min 2.45
_cell_volume 3072.3(4)
_computing_cell_refinement 'APEX 2 software, Bruker Nonius 2004'
_computing_data_collection 'APEX 2 software, Bruker Nonius 2004'
_computing_data_reduction 'SAINT, Bruker Nonius 2004'
_computing_molecular_graphics 'XSEED (Barbour, 2003)'
_computing_publication_material 'local program'
_computing_structure_refinement 'SHELXL-97 (Sheldrick, 1997)'
_computing_structure_solution 'SHELXS-97 (Sheldrick, 1990)'
_diffrn_ambient_temperature 350(2)
_diffrn_detector_area_resol_mean '120 microns'
_diffrn_measured_fraction_theta_full 0.999
_diffrn_measured_fraction_theta_max 0.999
_diffrn_measurement_device_type 'Bruker X8 Apex diffractometer'
_diffrn_measurement_method 'Rotation images'
_diffrn_radiation_monochromator graphite
_diffrn_radiation_source 'rotating anode'
_diffrn_radiation_type MoK\a
_diffrn_radiation_wavelength 0.71073
_diffrn_reflns_av_R_equivalents 0.0362
_diffrn_reflns_av_sigmaI/netI 0.0327
_diffrn_reflns_limit_h_max 16
_diffrn_reflns_limit_h_min -16
_diffrn_reflns_limit_k_max 16
_diffrn_reflns_limit_k_min -16
_diffrn_reflns_limit_l_max 26
_diffrn_reflns_limit_l_min -26
_diffrn_reflns_number 27070
_diffrn_reflns_theta_full 28.56
_diffrn_reflns_theta_max 28.56
_diffrn_reflns_theta_min 2.45
_exptl_absorpt_coefficient_mu 0.639
_exptl_absorpt_correction_T_max 1.068
_exptl_absorpt_correction_T_min 0.788
_exptl_absorpt_correction_type multi-scan
_exptl_absorpt_process_details
;
Sheldrick, G. M. (2002). SADABS v. 2.03. University of
G/ottingen, Germany.
;
_exptl_crystal_colour 'dark orange'
_exptl_crystal_density_diffrn 1.511
_exptl_crystal_density_method 'not measured'
_exptl_crystal_description fragment
_exptl_crystal_F_000 1412
_exptl_crystal_size_max 0.28
_exptl_crystal_size_mid 0.21
_exptl_crystal_size_min 0.17
_refine_diff_density_max 0.412
_refine_diff_density_min -0.263
_refine_diff_density_rms 0.047
_refine_ls_abs_structure_details 'Flack H D (1983), Acta Cryst. A39, 876-881'
_refine_ls_abs_structure_Flack 0.230(12)
_refine_ls_extinction_method none
_refine_ls_goodness_of_fit_ref 1.021
_refine_ls_hydrogen_treatment constr
_refine_ls_matrix_type full
_refine_ls_number_parameters 454
_refine_ls_number_reflns 7529
_refine_ls_number_restraints 62
_refine_ls_restrained_S_all 1.069
_refine_ls_R_factor_all 0.0500
_refine_ls_R_factor_gt 0.0417
_refine_ls_shift/su_max 0.001
_refine_ls_shift/su_mean 0.000
_refine_ls_structure_factor_coef Fsqd
_refine_ls_weighting_details 'calc w=1/[\s^2^(Fo^2^)+(0.0809P)^2^+0.2923P] where P=(Fo^2^+2Fc^2^)/3'
_refine_ls_weighting_scheme calc
_refine_ls_wR_factor_gt 0.1145
_refine_ls_wR_factor_ref 0.1208
_reflns_number_gt 6492
_reflns_number_total 7529
_reflns_threshold_expression >2sigma(I)
_cod_data_source_file c0dt00295j.txt
_cod_data_source_block mh325350
_cod_depositor_comments
;
The following automatic conversions were performed:

'_symmetry_cell_setting' value 'Monoclinic' changed to 'monoclinic'
according to /home/saulius/struct/CIF-dictionaries/cif_core.dic
dictionary named 'cif_core.dic' version 2.4.2 from 2011-04-26.

Automatic conversion script
Id: cif_fix_values 1891 2012-01-12 08:04:46Z andrius 
;
_cod_original_sg_symbol_H-M 'C c'
_cod_database_code 7026252

loop_
_symmetry_equiv_pos_as_xyz
'x, y, z'
'x, -y, z+1/2'
'x+1/2, y+1/2, z'
'x+1/2, -y+1/2, z+1/2'

loop_
_atom_site_label
_atom_site_type_symbol
_atom_site_fract_x
_atom_site_fract_y
_atom_site_fract_z
_atom_site_U_iso_or_equiv
_atom_site_adp_type
_atom_site_occupancy
_atom_site_symmetry_multiplicity
_atom_site_calc_flag
_atom_site_refinement_flags
_atom_site_disorder_assembly
_atom_site_disorder_group
Co1 Co 0.25061(2) 0.27287(2) 0.250040(17) 0.04642(10) Uani 1 1 d . . .
N2 N 0.2599(3) 0.2668(2) 0.35487(19) 0.0529(8) Uani 1 1 d . . .
C3 C 0.3503(3) 0.2986(3) 0.39300(17) 0.0604(7) Uani 1 1 d . . .
C4 C 0.3584(4) 0.2959(4) 0.4643(2) 0.0837(11) Uani 1 1 d . . .
H4 H 0.4206 0.3166 0.4909 0.100 Uiso 1 1 calc R . .
C5 C 0.2714(5) 0.2615(5) 0.4943(3) 0.0908(15) Uani 1 1 d . . .
H5 H 0.2748 0.2611 0.5421 0.109 Uiso 1 1 calc R . .
C6 C 0.1797(4) 0.2279(4) 0.4564(3) 0.0857(13) Uani 1 1 d . . .
H6 H 0.1220 0.2033 0.4776 0.103 Uiso 1 1 calc R . .
C7 C 0.1762(3) 0.2319(2) 0.38493(19) 0.0596(7) Uani 1 1 d . . .
C8 C 0.4356(2) 0.3345(2) 0.35172(16) 0.0552(6) Uani 1 1 d . . .
N9 N 0.40792(18) 0.33432(18) 0.28228(13) 0.0518(5) Uani 1 1 d . . .
C10 C 0.4794(2) 0.3666(3) 0.24075(19) 0.0613(7) Uani 1 1 d . . .
H10 H 0.4607 0.3663 0.1934 0.074 Uiso 1 1 calc R . .
C11 C 0.5806(3) 0.4005(3) 0.2666(2) 0.0740(10) Uani 1 1 d . . .
H11 H 0.6287 0.4232 0.2369 0.089 Uiso 1 1 calc R . .
C12 C 0.6089(3) 0.4000(4) 0.3366(3) 0.0821(12) Uani 1 1 d . . .
H12 H 0.6766 0.4220 0.3547 0.099 Uiso 1 1 calc R . .
C13 C 0.5359(3) 0.3667(3) 0.3798(2) 0.0762(10) Uani 1 1 d . . .
H13 H 0.5540 0.3659 0.4272 0.091 Uiso 1 1 calc R . .
C14 C 0.0833(3) 0.2002(3) 0.3348(2) 0.0619(8) Uani 1 1 d . . .
N15 N 0.0990(2) 0.2065(2) 0.26857(16) 0.0590(6) Uani 1 1 d . . .
C16 C 0.0204(3) 0.1755(3) 0.2200(2) 0.0736(9) Uani 1 1 d . . .
H16 H 0.0320 0.1780 0.1738 0.088 Uiso 1 1 calc R . .
C17 C -0.0770(3) 0.1400(4) 0.2373(3) 0.0924(15) Uani 1 1 d . . .
H17 H -0.1303 0.1186 0.2034 0.111 Uiso 1 1 calc R . .
C18 C -0.0934(3) 0.1371(4) 0.3066(4) 0.0992(17) Uani 1 1 d . . .
H18 H -0.1589 0.1156 0.3193 0.119 Uiso 1 1 calc R . .
C19 C -0.0126(3) 0.1661(3) 0.3562(3) 0.0864(12) Uani 1 1 d . . .
H19 H -0.0217 0.1630 0.4027 0.104 Uiso 1 1 calc R . .
N20 N 0.2435(3) 0.2835(2) 0.14583(19) 0.0529(8) Uani 1 1 d . . .
C21 C 0.2761(3) 0.2002(3) 0.10941(18) 0.0573(7) Uani 1 1 d . . .
C22 C 0.2760(4) 0.2062(4) 0.0381(2) 0.0769(11) Uani 1 1 d . . .
H22 H 0.2990 0.1486 0.0135 0.092 Uiso 1 1 calc R . .
C23 C 0.2417(5) 0.2979(5) 0.0049(3) 0.0878(13) Uani 1 1 d . . .
H23 H 0.2408 0.3031 -0.0426 0.105 Uiso 1 1 calc R . .
C24 C 0.2077(3) 0.3845(3) 0.04271(19) 0.0759(10) Uani 1 1 d . . .
H24 H 0.1842 0.4475 0.0208 0.091 Uiso 1 1 calc R . .
C25 C 0.2100(2) 0.3738(3) 0.11296(16) 0.0561(6) Uani 1 1 d . . .
C26 C 0.3108(2) 0.1052(3) 0.15312(17) 0.0570(7) Uani 1 1 d . . .
N27 N 0.30851(18) 0.11970(19) 0.22089(14) 0.0543(5) Uani 1 1 d . . .
C28 C 0.3399(3) 0.0387(3) 0.2633(2) 0.0664(8) Uani 1 1 d . . .
H28 H 0.3393 0.0488 0.3104 0.080 Uiso 1 1 calc R . .
C29 C 0.3733(3) -0.0589(3) 0.2405(3) 0.0792(11) Uani 1 1 d . . .
H29 H 0.3949 -0.1133 0.2713 0.095 Uiso 1 1 calc R . .
C30 C 0.3736(4) -0.0730(3) 0.1703(3) 0.0898(14) Uani 1 1 d . . .
H30 H 0.3949 -0.1379 0.1531 0.108 Uiso 1 1 calc R . .
C31 C 0.3424(3) 0.0094(3) 0.1260(2) 0.0759(9) Uani 1 1 d . . .
H31 H 0.3424 0.0010 0.0787 0.091 Uiso 1 1 calc R . .
C32 C 0.1750(2) 0.4578(2) 0.16017(17) 0.0562(6) Uani 1 1 d . . .
N33 N 0.18225(19) 0.42854(19) 0.22775(14) 0.0542(5) Uani 1 1 d . . .
C34 C 0.1475(3) 0.4995(3) 0.2725(2) 0.0661(8) Uani 1 1 d . . .
H34 H 0.1489 0.4794 0.3185 0.079 Uiso 1 1 calc R . .
C35 C 0.1102(3) 0.5997(3) 0.2536(3) 0.0791(11) Uani 1 1 d . . .
H35 H 0.0879 0.6464 0.2861 0.095 Uiso 1 1 calc R . .
C36 C 0.1066(4) 0.6293(3) 0.1864(3) 0.0847(13) Uani 1 1 d . . .
H36 H 0.0827 0.6970 0.1725 0.102 Uiso 1 1 calc R . .
C37 C 0.1387(3) 0.5575(3) 0.1388(2) 0.0732(9) Uani 1 1 d . . .
H37 H 0.1357 0.5765 0.0927 0.088 Uiso 1 1 calc R . .
B38 B 0.0126(5) -0.0254(5) 0.0615(3) 0.1031(19) Uani 1 1 d D . .
F39A F -0.0189(8) -0.0580(8) -0.0013(4) 0.085(3) Uiso 0.34 1 d PD A 1
F40A F 0.0858(9) -0.0872(10) 0.1022(6) 0.110(3) Uiso 0.34 1 d PD A 1
F41A F -0.0768(7) -0.0106(9) 0.0985(5) 0.084(3) Uiso 0.34 1 d PD A 1
F42A F 0.0570(7) 0.0819(7) 0.0625(4) 0.090(2) Uiso 0.34 1 d PD A 1
F39B F -0.0512(8) -0.0332(8) -0.0065(4) 0.092(3) Uiso 0.33 1 d PD A 2
F40B F 0.0565(9) -0.1226(8) 0.0872(5) 0.088(2) Uiso 0.33 1 d PD A 2
F41B F -0.0467(14) 0.0164(18) 0.1069(9) 0.205(11) Uiso 0.33 1 d PD A 2
F42B F 0.0888(8) 0.0456(9) 0.0517(6) 0.108(3) Uiso 0.33 1 d PD A 2
F39C F 0.0689(13) 0.0029(15) 0.0147(8) 0.190(7) Uiso 0.33 1 d PD A 3
F40C F 0.0039(12) -0.1361(9) 0.0707(7) 0.142(4) Uiso 0.33 1 d PD A 3
F41C F -0.0726(8) 0.0254(10) 0.0902(6) 0.094(3) Uiso 0.33 1 d PD A 3
F42C F 0.0923(14) -0.0020(19) 0.1228(9) 0.256(10) Uiso 0.33 1 d PD A 3
B43A B -0.0326(7) 0.5093(10) -0.0603(4) 0.090(3) Uani 0.67 1 d PD . .
F44A F -0.0069(7) 0.5363(8) 0.0040(4) 0.089(2) Uiso 0.34 1 d PD B 1
F45A F 0.0161(10) 0.4308(10) -0.0916(6) 0.103(3) Uiso 0.34 1 d PD B 1
F46A F -0.1448(6) 0.4931(8) -0.0667(4) 0.0846(18) Uiso 0.34 1 d PD B 1
F47A F -0.0173(13) 0.5966(11) -0.1075(7) 0.168(5) Uiso 0.34 1 d PD B 1
F44B F -0.0258(8) 0.4531(8) 0.0064(4) 0.106(2) Uiso 0.33 1 d PD B 2
F45B F 0.0590(9) 0.5655(11) -0.0597(7) 0.150(4) Uiso 0.33 1 d PD B 2
F46B F -0.1320(7) 0.5450(10) -0.0825(5) 0.097(2) Uiso 0.33 1 d PD B 2
F47B F -0.0158(11) 0.4153(9) -0.0997(6) 0.119(4) Uiso 0.33 1 d PD B 2
B43C B -0.0402(15) 0.5382(15) -0.0587(10) 0.092(8) Uiso 0.33 1 d PD B 3
F44C F 0.0367(10) 0.4987(12) -0.0967(7) 0.136(4) Uiso 0.33 1 d PD B 3
F45C F 0.0083(8) 0.5971(9) -0.0073(5) 0.107(3) Uiso 0.33 1 d PD B 3
F46C F -0.1082(8) 0.6033(10) -0.0986(5) 0.112(3) Uiso 0.33 1 d PD B 3
F47C F -0.1024(18) 0.4540(15) -0.0397(12) 0.247(11) Uiso 0.33 1 d PD B 3

loop_
_atom_site_aniso_label
_atom_site_aniso_U_11
_atom_site_aniso_U_22
_atom_site_aniso_U_33
_atom_site_aniso_U_23
_atom_site_aniso_U_13
_atom_site_aniso_U_12
Co1 0.04253(15) 0.04626(16) 0.05055(17) -0.00149(19) 0.00559(11) -0.00005(17)
N2 0.0531(16) 0.0501(15) 0.055(2) -0.0005(11) 0.0063(15) 0.0029(10)
C3 0.0625(17) 0.0589(16) 0.0588(17) -0.0051(13) 0.0024(13) 0.0053(13)
C4 0.089(3) 0.101(3) 0.059(2) -0.0027(19) -0.0004(18) 0.002(2)
C5 0.106(4) 0.111(4) 0.058(3) 0.009(2) 0.020(3) 0.011(3)
C6 0.089(3) 0.103(3) 0.071(3) 0.019(2) 0.033(2) 0.010(2)
C7 0.0624(18) 0.0558(16) 0.0634(18) 0.0026(13) 0.0190(15) 0.0052(13)
C8 0.0528(14) 0.0518(14) 0.0600(16) -0.0070(12) 0.0015(12) 0.0003(11)
N9 0.0469(11) 0.0493(12) 0.0589(13) 0.0000(10) 0.0047(9) -0.0008(9)
C10 0.0535(15) 0.0561(15) 0.075(2) 0.0030(14) 0.0095(14) -0.0010(12)
C11 0.0493(16) 0.068(2) 0.106(3) 0.0021(19) 0.0147(17) -0.0082(14)
C12 0.0517(17) 0.082(3) 0.110(3) -0.013(2) -0.0043(18) -0.0090(17)
C13 0.0631(19) 0.084(2) 0.077(2) -0.0095(18) -0.0130(17) -0.0023(17)
C14 0.0562(16) 0.0482(14) 0.085(2) 0.0017(14) 0.0235(15) 0.0009(12)
N15 0.0489(12) 0.0474(12) 0.0812(18) -0.0064(11) 0.0094(12) -0.0004(9)
C16 0.0589(17) 0.0585(18) 0.101(3) -0.0132(18) -0.0006(17) -0.0040(14)
C17 0.0551(19) 0.072(2) 0.147(5) -0.024(3) -0.001(2) -0.0059(17)
C18 0.055(2) 0.085(3) 0.161(6) 0.007(3) 0.029(3) -0.013(2)
C19 0.070(2) 0.077(2) 0.118(3) 0.010(2) 0.038(2) -0.0085(18)
N20 0.0461(15) 0.0559(16) 0.057(2) -0.0040(11) 0.0074(14) -0.0031(10)
C21 0.0529(15) 0.0584(15) 0.0609(17) -0.0089(14) 0.0085(13) -0.0037(13)
C22 0.082(3) 0.083(2) 0.067(2) -0.0147(19) 0.009(2) 0.002(2)
C23 0.108(4) 0.101(3) 0.054(2) 0.009(2) 0.009(2) -0.008(3)
C24 0.084(2) 0.077(2) 0.065(2) 0.0107(17) -0.0003(18) -0.0020(18)
C25 0.0490(13) 0.0578(15) 0.0599(16) 0.0014(13) -0.0007(12) -0.0038(12)
C26 0.0469(13) 0.0563(15) 0.0676(18) -0.0101(13) 0.0055(12) 0.0027(11)
N27 0.0451(11) 0.0507(12) 0.0668(15) -0.0028(11) 0.0046(10) 0.0002(9)
C28 0.0587(16) 0.0625(18) 0.077(2) 0.0056(15) 0.0022(15) 0.0029(14)
C29 0.071(2) 0.0560(18) 0.109(3) 0.008(2) 0.003(2) 0.0085(16)
C30 0.091(3) 0.058(2) 0.117(4) -0.020(2) 0.000(3) 0.017(2)
C31 0.079(2) 0.068(2) 0.082(2) -0.0195(18) 0.0147(18) 0.0069(17)
C32 0.0490(13) 0.0521(14) 0.0663(17) 0.0049(13) 0.0013(12) -0.0013(11)
N33 0.0468(11) 0.0497(12) 0.0670(15) -0.0010(11) 0.0097(10) -0.0006(10)
C34 0.0594(16) 0.0617(17) 0.079(2) -0.0091(16) 0.0176(15) -0.0003(14)
C35 0.068(2) 0.062(2) 0.107(3) -0.013(2) 0.011(2) 0.0056(17)
C36 0.083(3) 0.0522(19) 0.117(4) 0.008(2) -0.001(2) 0.0165(18)
C37 0.069(2) 0.0557(17) 0.091(2) 0.0126(17) -0.0070(18) 0.0065(14)
B38 0.126(5) 0.108(4) 0.081(3) 0.005(3) 0.036(3) -0.013(4)
B43A 0.079(5) 0.130(9) 0.060(4) -0.023(5) 0.008(3) -0.009(5)

loop_
_atom_type_symbol
_atom_type_description
_atom_type_scat_dispersion_real
_atom_type_scat_dispersion_imag
_atom_type_scat_source
C C 0.0033 0.0016 'International Tables Vol C Tables 4.2.6.8 and 6.1.1.4'
H H 0.0000 0.0000 'International Tables Vol C Tables 4.2.6.8 and 6.1.1.4'
B B 0.0013 0.0007 'International Tables Vol C Tables 4.2.6.8 and 6.1.1.4'
N N 0.0061 0.0033 'International Tables Vol C Tables 4.2.6.8 and 6.1.1.4'
F F 0.0171 0.0103 'International Tables Vol C Tables 4.2.6.8 and 6.1.1.4'
Co Co 0.3494 0.9721 'International Tables Vol C Tables 4.2.6.8 and 6.1.1.4'

loop_
_geom_angle_atom_site_label_1
_geom_angle_atom_site_label_2
_geom_angle_atom_site_label_3
_geom_angle
N20 Co1 N2 178.21(12)
N20 Co1 N27 76.78(11)
N2 Co1 N27 104.48(10)
N20 Co1 N33 76.49(11)
N2 Co1 N33 102.30(10)
N27 Co1 N33 153.15(10)
N20 Co1 N15 104.62(12)
N2 Co1 N15 76.68(13)
N27 Co1 N15 92.13(9)
N33 Co1 N15 92.14(10)
N20 Co1 N9 101.85(11)
N2 Co1 N9 76.86(12)
N27 Co1 N9 93.68(9)
N33 Co1 N9 94.21(9)
N15 Co1 N9 153.53(11)
C7 N2 C3 121.0(4)
C7 N2 Co1 119.5(3)
C3 N2 Co1 119.5(3)
N2 C3 C4 120.6(4)
N2 C3 C8 114.2(3)
C4 C3 C8 125.2(3)
C5 C4 C3 117.7(5)
C6 C5 C4 122.3(5)
C5 C6 C7 117.5(4)
N2 C7 C6 120.9(4)
N2 C7 C14 113.6(3)
C6 C7 C14 125.6(4)
N9 C8 C13 121.1(3)
N9 C8 C3 114.8(2)
C13 C8 C3 124.1(3)
C10 N9 C8 119.1(3)
C10 N9 Co1 126.3(2)
C8 N9 Co1 114.59(19)
N9 C10 C11 121.8(3)
C12 C11 C10 119.2(4)
C11 C12 C13 119.4(3)
C12 C13 C8 119.4(4)
N15 C14 C19 122.6(4)
N15 C14 C7 115.4(3)
C19 C14 C7 122.0(4)
C14 N15 C16 119.2(3)
C14 N15 Co1 114.6(2)
C16 N15 Co1 126.1(3)
N15 C16 C17 121.5(4)
C16 C17 C18 118.6(4)
C19 C18 C17 119.8(4)
C18 C19 C14 118.2(5)
C25 N20 C21 119.6(4)
C25 N20 Co1 120.7(2)
C21 N20 Co1 119.7(3)
N20 C21 C22 121.2(4)
N20 C21 C26 113.4(3)
C22 C21 C26 125.4(3)
C23 C22 C21 119.0(4)
C22 C23 C24 119.9(4)
C25 C24 C23 118.4(4)
N20 C25 C24 121.9(3)
N20 C25 C32 113.2(3)
C24 C25 C32 124.9(3)
N27 C26 C31 122.3(3)
N27 C26 C21 114.7(3)
C31 C26 C21 123.0(3)
C26 N27 C28 118.1(3)
C26 N27 Co1 115.4(2)
C28 N27 Co1 126.5(2)
N27 C28 C29 123.2(4)
C28 C29 C30 117.9(4)
C31 C30 C29 119.8(4)
C30 C31 C26 118.7(4)
N33 C32 C37 121.4(3)
N33 C32 C25 114.5(2)
C37 C32 C25 124.1(3)
C34 N33 C32 117.3(3)
C34 N33 Co1 127.8(2)
C32 N33 Co1 114.9(2)
N33 C34 C35 123.3(4)
C36 C35 C34 118.8(4)
C35 C36 C37 119.4(4)
C32 C37 C36 119.7(4)
F39A B38 F40A 118.4(8)
F39A B38 F41A 110.0(7)
F40A B38 F41A 107.4(7)
F39A B38 F42A 112.1(7)
F40A B38 F42A 105.9(8)
F41A B38 F42A 101.6(7)
F41B B38 F42B 107.6(12)
F41B B38 F40B 109.4(11)
F42B B38 F40B 111.2(8)
F41B B38 F39B 109.4(10)
F42B B38 F39B 104.1(7)
F40B B38 F39B 114.7(7)
F39C B38 F40C 115.2(11)
F39C B38 F41C 132.1(10)
F40C B38 F41C 108.6(8)
F39C B38 F42C 97.9(11)
F40C B38 F42C 98.3(10)
F41C B38 F42C 93.9(9)
F44A B43A F45A 123.4(10)
F44A B43A F46A 105.1(7)
F45A B43A F46A 111.1(9)
F44A B43A F47A 112.3(11)
F45A B43A F47A 99.1(9)
F46A B43A F47A 104.6(9)
F45B B43A F46B 126.3(12)
F45B B43A F47B 104.6(10)
F46B B43A F47B 106.5(8)
F45B B43A F44B 106.0(8)
F46B B43A F44B 113.6(8)
F47B B43A F44B 95.0(9)
F45C B43C F46C 108.0(14)
F45C B43C F44C 108.0(14)
F46C B43C F44C 110.1(15)
F45C B43C F47C 116.3(17)
F46C B43C F47C 105.4(15)
F44C B43C F47C 109.1(15)

loop_
_geom_bond_atom_site_label_1
_geom_bond_atom_site_label_2
_geom_bond_distance
Co1 N20 2.033(4)
Co1 N2 2.040(4)
Co1 N27 2.150(2)
Co1 N33 2.155(2)
Co1 N15 2.158(3)
Co1 N9 2.161(2)
N2 C7 1.340(5)
N2 C3 1.354(5)
C3 C4 1.386(6)
C3 C8 1.486(5)
C4 C5 1.373(8)
C5 C6 1.372(9)
C6 C7 1.393(6)
C7 C14 1.497(5)
C8 N9 1.363(4)
C8 C13 1.386(5)
N9 C10 1.343(4)
C10 C11 1.389(5)
C11 C12 1.374(7)
C12 C13 1.383(6)
C14 N15 1.333(5)
C14 C19 1.394(5)
N15 C16 1.352(5)
C16 C17 1.388(6)
C17 C18 1.392(8)
C18 C19 1.377(7)
N20 C25 1.344(4)
N20 C21 1.353(5)
C21 C22 1.396(6)
C21 C26 1.500(5)
C22 C23 1.364(7)
C23 C24 1.404(7)
C24 C25 1.376(5)
C25 C32 1.498(5)
C26 N27 1.340(4)
C26 C31 1.387(5)
N27 C28 1.340(4)
C28 C29 1.382(6)
C29 C30 1.384(7)
C30 C31 1.375(7)
C32 N33 1.364(4)
C32 C37 1.376(4)
N33 C34 1.354(4)
C34 C35 1.376(6)
C35 C36 1.359(7)
C36 C37 1.386(6)
B38 F39A 1.312(9)
B38 F40A 1.387(10)
B38 F41A 1.421(9)
B38 F42A 1.454(10)
B38 F41B 1.331(13)
B38 F42B 1.341(10)
B38 F40B 1.406(10)
B38 F39B 1.478(10)
B38 F39C 1.271(12)
B38 F40C 1.401(12)
B38 F41C 1.420(10)
B38 F42C 1.507(14)
B43A F44A 1.305(10)
B43A F45A 1.342(13)
B43A F46A 1.425(10)
B43A F47A 1.457(13)
B43A F45B 1.354(12)
B43A F46B 1.360(11)
B43A F47B 1.434(13)
B43A F44B 1.474(12)
B43C F45C 1.338(17)
B43C F46C 1.365(17)
B43C F44C 1.379(17)
B43C F47C 1.389(17)
